data_7219791
loop_
_publ_author_name
'Kaur, Gurpreet'
'Choudhury, Angshuman Roy'

_publ_section_title
;
 A comprehensive understanding of the synthons involving C--H&#x22EF;F--C
 hydrogen bond(s) from structural and computational analyses
;
_journal_issue 15
_journal_name_full CrystEngComm
_journal_page_first 2949
_journal_paper_doi 10.1039/C5CE00215J
_journal_volume 17
_journal_year 2015
_chemical_formula_moiety 'C13 H7 F4 N'
_chemical_formula_sum 'C13 H7 F4 N'
_chemical_formula_weight 253.2
_chemical_name_systematic
;
 ?
;
_space_group_IT_number 14
_symmetry_cell_setting monoclinic
_symmetry_Int_Tables_number 14
_symmetry_space_group_name_Hall '-P 2ybc'
_symmetry_space_group_name_H-M 'P 1 21/c 1'
_atom_sites_solution_hydrogens geom
_audit_creation_date 2013-10-25T18:46:25-00:00
_audit_creation_method 'WinGX routine CIF_UPDATE'
_audit_update_record
;
2015-01-29 deposited with the CCDC.
2015-03-09 downloaded from the CCDC.
;
_cell_angle_alpha 90
_cell_angle_beta 90.424(4)
_cell_angle_gamma 90
_cell_formula_units_Z 8
_cell_length_a 25.7588(17)
_cell_length_b 3.7207(3)
_cell_length_c 22.6104(16)
_cell_measurement_reflns_used 5226
_cell_measurement_temperature 100(2)
_cell_measurement_theta_max 27.95
_cell_measurement_theta_min 2.39
_cell_volume 2166.9(3)
_computing_data_reduction 'SAINT v7.68A (Bruker, 2009)'
_computing_molecular_graphics
;
O. V. Dolomanov, L. J. Bourhis, R. J. Gildea, J. A. K. Howard and H. Puschmann,
OLEX2: a complete structure solution, refinement and analysis program.
        J. Appl. Cryst. (2009). 42, 339-341.
;
_computing_publication_material
;
O. V. Dolomanov, L. J. Bourhis, R. J. Gildea, J. A. K. Howard and H. Puschmann,
OLEX2: a complete structure solution, refinement and analysis program.
        J. Appl. Cryst. (2009). 42, 339-341.
;
_computing_structure_refinement
;
        SHELXL, G.M. Sheldrick, Acta Cryst.
        (2008). A64, 112-122
;
_diffrn_ambient_temperature 100
_diffrn_measured_fraction_theta_full 1.004
_diffrn_measured_fraction_theta_max 1.004
_diffrn_measurement_device_type 'Bruker APEX-II CCD'
_diffrn_measurement_method '\f and \w scans'
_diffrn_radiation_monochromator graphite
_diffrn_radiation_type MoK\a
_diffrn_radiation_wavelength 0.71073
_diffrn_reflns_av_R_equivalents 0.0433
_diffrn_reflns_Laue_measured_fraction_full 1.004
_diffrn_reflns_Laue_measured_fraction_max 1.004
_diffrn_reflns_limit_h_max 28
_diffrn_reflns_limit_h_min -30
_diffrn_reflns_limit_k_max 4
_diffrn_reflns_limit_k_min -3
_diffrn_reflns_limit_l_max 21
_diffrn_reflns_limit_l_min -26
_diffrn_reflns_number 16221
_diffrn_reflns_point_group_measured_fraction_full 1.004
_diffrn_reflns_point_group_measured_fraction_max 1.004
_diffrn_reflns_theta_full 25
_diffrn_reflns_theta_max 25.033
_diffrn_reflns_theta_min 0.901
_diffrn_standards_number 0
_exptl_absorpt_coefficient_mu 0.14
_exptl_absorpt_correction_T_max 0.7459
_exptl_absorpt_correction_T_min 0.6001
_exptl_absorpt_correction_type multi-scan
_exptl_absorpt_process_details
;
        SADABS-2008/1 (Bruker,2008) was used for absorption correction.
        wR2(int) was 0.0620 before and 0.0458 after correction.
        The Ratio of minimum to maximum transmission is 0.8045.
        The \l/2 correction factor is 0.0015.
;
_exptl_crystal_colour 'clear light colourless'
_exptl_crystal_density_diffrn 1.552
_exptl_crystal_description needle
_exptl_crystal_F_000 1024
_exptl_crystal_size_max 0.3
_exptl_crystal_size_mid 0.2
_exptl_crystal_size_min 0.1
_refine_diff_density_max 0.297
_refine_diff_density_min -0.495
_refine_diff_density_rms 0.071
_refine_ls_extinction_method none
_refine_ls_goodness_of_fit_ref 1.136
_refine_ls_hydrogen_treatment constr
_refine_ls_matrix_type full
_refine_ls_number_parameters 332
_refine_ls_number_reflns 3832
_refine_ls_number_restraints 0
_refine_ls_restrained_S_all 1.136
_refine_ls_R_factor_all 0.0813
_refine_ls_R_factor_gt 0.0698
_refine_ls_shift/su_max 0
_refine_ls_shift/su_mean 0
_refine_ls_structure_factor_coef Fsqd
_refine_ls_weighting_details 'w=1/[\s^2^(Fo^2^)+(0.1336P)^2^+4.0494P] where P=(Fo^2^+2Fc^2^)/3'
_refine_ls_weighting_scheme calc
_refine_ls_wR_factor_gt 0.2005
_refine_ls_wR_factor_ref 0.2283
_reflns_number_gt 3345
_reflns_number_total 3832
_reflns_threshold_expression 'I > 2\s(I)'
_cod_data_source_file c5ce00215j2.cif
_cod_data_source_block 57
_cod_depositor_comments 'Adding full bibliography for 7219787--7219816.cif.'
_cod_database_code 7219791

loop_
_symmetry_equiv_pos_as_xyz
'x, y, z'
'-x, y+1/2, -z+1/2'
'-x, -y, -z'
'x, -y-1/2, z-1/2'

loop_
_atom_site_label
_atom_site_type_symbol
_atom_site_fract_x
_atom_site_fract_y
_atom_site_fract_z
_atom_site_U_iso_or_equiv
_atom_site_adp_type
_atom_site_occupancy
_atom_site_calc_flag
_atom_site_disorder_assembly
_atom_site_disorder_group
C14 C 0.57700(17) 0.9567(12) 0.6211(2) 0.0228(10) Uani 1 d . .
H14 H 0.5644 1.023 0.583 0.027 Uiso 1 calc . .
C15 C 0.63233(17) 1.0055(12) 0.6345(2) 0.0232(10) Uani 1 d . .
C20 C 0.65278(17) 0.9107(12) 0.6899(2) 0.0238(10) Uani 1 d . .
H20 H 0.6309 0.8165 0.7198 0.029 Uiso 1 calc . .
C19 C 0.70451(18) 0.9555(13) 0.7004(2) 0.0295(11) Uani 1 d . .
C18 C 0.73672(18) 1.0967(13) 0.6576(2) 0.0293(11) Uani 1 d . .
C17 C 0.71764(18) 1.1929(13) 0.6030(2) 0.0306(12) Uani 1 d . .
H17 H 0.74 1.288 0.5737 0.037 Uiso 1 calc . .
C16 C 0.66488(18) 1.1484(12) 0.5916(2) 0.0272(11) Uani 1 d . .
H16 H 0.651 1.2161 0.5543 0.033 Uiso 1 calc . .
C21 C 0.49318(16) 0.7738(12) 0.6398(2) 0.0217(10) Uani 1 d . .
C22 C 0.48108(18) 0.6331(12) 0.5838(2) 0.0242(10) Uani 1 d . .
H22 H 0.5077 0.5782 0.5563 0.029 Uiso 1 calc . .
C23 C 0.42970(18) 0.5770(12) 0.5695(2) 0.0254(10) Uani 1 d . .
C24 C 0.38921(17) 0.6572(12) 0.6068(2) 0.0248(10) Uani 1 d . .
H24 H 0.354 0.6187 0.5957 0.03 Uiso 1 calc . .
C25 C 0.40292(17) 0.7959(12) 0.6608(2) 0.0255(10) Uani 1 d . .
C26 C 0.45362(18) 0.8501(12) 0.6795(2) 0.0245(10) Uani 1 d . .
H26 H 0.4612 0.9365 0.7182 0.029 Uiso 1 calc . .
N2 N 0.54513(14) 0.8294(10) 0.65828(17) 0.0234(9) Uani 1 d . .
F6 F 0.72585(11) 0.8658(9) 0.75335(15) 0.0424(9) Uani 1 d . .
F5 F 0.78762(11) 1.1359(9) 0.67079(17) 0.0462(10) Uani 1 d . .
F7 F 0.41809(10) 0.4372(8) 0.51546(12) 0.0314(8) Uani 1 d . .
F8 F 0.36415(10) 0.8830(8) 0.69802(13) 0.0333(8) Uani 1 d . .
C1 C 0.08456(17) 0.8175(12) 0.6275(2) 0.0234(10) Uani 1 d . .
H1B H 0.0787 0.7146 0.6653 0.028 Uiso 0.055(6) calc A 2
H1A H 0.0787 0.7146 0.6653 0.028 Uiso 0.945(6) calc A 1
C2B C 0.13804(17) 0.9063(12) 0.6108(2) 0.0232(10) Uani 0.055(6) d A 2
C7B C 0.14851(17) 1.0539(12) 0.5553(2) 0.0228(10) Uani 0.055(6) d A 2
H7B H 0.1212 1.1032 0.528 0.027 Uiso 0.055(6) calc A 2
C6B C 0.19908(19) 1.1261(12) 0.5410(2) 0.0277(11) Uani 0.055(6) d A 2
H6B H 0.2069 1.2235 0.5032 0.033 Uiso 0.055(6) calc A 2
C5B C 0.23901(17) 1.0584(13) 0.5810(2) 0.0302(11) Uani 0.055(6) d A 2
C4B C 0.22935(18) 0.9159(13) 0.6357(2) 0.0294(11) Uani 0.055(6) d A 2
C3B C 0.17865(18) 0.8393(12) 0.6506(2) 0.0267(11) Uani 0.055(6) d A 2
H3B H 0.1713 0.7397 0.6883 0.032 Uiso 0.055(6) calc A 2
C8 C -0.00428(16) 0.7838(12) 0.6150(2) 0.0229(10) Uani 1 d . .
C9 C -0.01855(17) 0.8480(11) 0.6735(2) 0.0236(10) Uani 1 d . .
H9 H 0.0054 0.9499 0.7009 0.028 Uiso 1 calc . .
C10 C -0.06784(17) 0.7603(12) 0.6902(2) 0.0244(10) Uani 1 d . .
C11 C -0.10469(17) 0.6073(12) 0.6531(2) 0.0243(10) Uani 1 d . .
H11 H -0.1387 0.5489 0.6661 0.029 Uiso 1 calc . .
C12 C -0.08858(17) 0.5457(12) 0.5960(2) 0.0244(10) Uani 1 d . .
C13 C -0.04007(17) 0.6357(12) 0.5758(2) 0.0248(11) Uani 1 d . .
H13 H -0.0312 0.597 0.5356 0.03 Uiso 1 calc . .
N1 N 0.04584(14) 0.8725(10) 0.59353(18) 0.0244(9) Uani 1 d . .
F2A F 0.21178(11) 1.2627(9) 0.48823(14) 0.0349(9) Uani 0.945(6) d A 1
F3 F -0.08237(10) 0.8293(9) 0.74674(13) 0.0345(8) Uani 1 d . .
F4 F -0.12279(10) 0.3916(8) 0.55805(13) 0.0338(8) Uani 1 d . .
F2B F 0.268(2) 0.854(15) 0.659(2) 0.0349(9) Uani 0.055(6) d A 2
C6A C 0.19908(19) 1.1261(12) 0.5410(2) 0.0277(11) Uani 0.945(6) d A 1
C5A C 0.23901(17) 1.0584(13) 0.5810(2) 0.0302(11) Uani 0.945(6) d A 1
C4A C 0.22935(18) 0.9159(13) 0.6357(2) 0.0294(11) Uani 0.945(6) d A 1
H4A H 0.2569 0.8709 0.6629 0.035 Uiso 0.945(6) calc A 1
C3A C 0.17865(18) 0.8393(12) 0.6506(2) 0.0267(11) Uani 0.945(6) d A 1
H3A H 0.1713 0.7397 0.6883 0.032 Uiso 0.945(6) calc A 1
C2A C 0.13804(17) 0.9063(12) 0.6108(2) 0.0232(10) Uani 0.945(6) d A 1
C7A C 0.14851(17) 1.0539(12) 0.5553(2) 0.0228(10) Uani 0.945(6) d A 1
H7A H 0.1212 1.1032 0.528 0.027 Uiso 0.945(6) calc A 1
F1B F 0.28798(10) 1.1364(8) 0.56435(16) 0.0407(9) Uani 0.055(6) d A 2
F1A F 0.28798(10) 1.1364(8) 0.56435(16) 0.0407(9) Uani 0.945(6) d A 1

loop_
_atom_site_aniso_label
_atom_site_aniso_U_11
_atom_site_aniso_U_22
_atom_site_aniso_U_33
_atom_site_aniso_U_23
_atom_site_aniso_U_13
_atom_site_aniso_U_12
C14 0.025(2) 0.016(2) 0.028(2) 0.0035(18) -0.0034(18) 0.0037(18)
C15 0.020(2) 0.015(2) 0.034(2) -0.0017(19) 0.0005(18) -0.0004(17)
C20 0.020(2) 0.018(2) 0.033(2) 0.0001(19) 0.0012(18) -0.0016(17)
C19 0.024(2) 0.020(2) 0.044(3) -0.002(2) -0.004(2) -0.0011(19)
C18 0.018(2) 0.021(2) 0.049(3) -0.005(2) 0.001(2) -0.0036(18)
C17 0.026(2) 0.020(2) 0.046(3) -0.001(2) 0.013(2) -0.0030(19)
C16 0.031(2) 0.020(2) 0.031(2) -0.0017(19) 0.004(2) 0.0018(19)
C21 0.020(2) 0.0138(19) 0.032(2) -0.0004(18) -0.0007(18) 0.0011(17)
C22 0.022(2) 0.017(2) 0.034(2) 0.0015(18) 0.0013(18) 0.0026(17)
C23 0.025(2) 0.020(2) 0.032(2) 0.0012(19) -0.0028(19) -0.0004(18)
C24 0.020(2) 0.020(2) 0.035(2) 0.0022(19) -0.0032(18) 0.0021(17)
C25 0.018(2) 0.018(2) 0.041(3) -0.0004(19) 0.0056(18) 0.0010(17)
C26 0.027(2) 0.019(2) 0.027(2) -0.0008(18) -0.0040(18) -0.0017(18)
N2 0.0224(19) 0.0191(19) 0.029(2) 0.0000(15) -0.0017(15) 0.0008(15)
F6 0.0309(16) 0.0450(19) 0.0509(19) 0.0099(15) -0.0154(14) -0.0061(13)
F5 0.0170(14) 0.0397(18) 0.082(3) 0.0022(17) -0.0025(14) -0.0062(12)
F7 0.0259(14) 0.0380(17) 0.0303(15) -0.0075(12) -0.0031(11) -0.0001(12)
F8 0.0236(14) 0.0379(17) 0.0384(15) -0.0068(13) 0.0078(12) -0.0016(12)
C1 0.025(2) 0.016(2) 0.029(2) 0.0010(17) 0.0013(18) 0.0004(17)
C2B 0.023(2) 0.015(2) 0.031(2) -0.0027(18) -0.0028(18) 0.0016(17)
C7B 0.020(2) 0.017(2) 0.031(2) -0.0005(19) -0.0018(18) -0.0010(17)
C6B 0.027(2) 0.017(2) 0.039(3) -0.0018(19) 0.008(2) -0.0001(18)
C5B 0.016(2) 0.020(2) 0.054(3) -0.006(2) 0.000(2) -0.0003(18)
C4B 0.023(2) 0.024(2) 0.041(3) -0.004(2) -0.007(2) 0.0031(19)
C3B 0.027(2) 0.021(2) 0.033(3) -0.0003(19) -0.0031(19) 0.0033(18)
C8 0.020(2) 0.017(2) 0.032(2) 0.0031(18) -0.0003(18) 0.0012(17)
C9 0.020(2) 0.017(2) 0.034(2) 0.0002(18) -0.0022(18) 0.0000(17)
C10 0.022(2) 0.019(2) 0.032(2) -0.0010(19) 0.0015(18) 0.0031(18)
C11 0.018(2) 0.020(2) 0.036(2) 0.0035(19) 0.0012(18) 0.0015(17)
C12 0.019(2) 0.021(2) 0.032(2) 0.0005(19) -0.0068(17) 0.0035(18)
C13 0.023(2) 0.024(2) 0.027(2) -0.0005(18) 0.0011(18) 0.0033(18)
N1 0.0199(19) 0.0219(19) 0.031(2) 0.0007(16) 0.0010(16) -0.0003(15)
F2A 0.0253(15) 0.0369(18) 0.0427(18) 0.0098(15) 0.0095(13) 0.0012(13)
F3 0.0255(14) 0.0438(18) 0.0341(15) -0.0068(13) 0.0043(12) -0.0021(13)
F4 0.0230(14) 0.0373(17) 0.0409(16) -0.0074(13) -0.0111(12) -0.0012(12)
F2B 0.0253(15) 0.0369(18) 0.0427(18) 0.0098(15) 0.0095(13) 0.0012(13)
C6A 0.027(2) 0.017(2) 0.039(3) -0.0018(19) 0.008(2) -0.0001(18)
C5A 0.016(2) 0.020(2) 0.054(3) -0.006(2) 0.000(2) -0.0003(18)
C4A 0.023(2) 0.024(2) 0.041(3) -0.004(2) -0.007(2) 0.0031(19)
C3A 0.027(2) 0.021(2) 0.033(3) -0.0003(19) -0.0031(19) 0.0033(18)
C2A 0.023(2) 0.015(2) 0.031(2) -0.0027(18) -0.0028(18) 0.0016(17)
C7A 0.020(2) 0.017(2) 0.031(2) -0.0005(19) -0.0018(18) -0.0010(17)
F1B 0.0163(13) 0.0387(18) 0.067(2) 0.0016(15) 0.0034(13) -0.0027(12)
F1A 0.0163(13) 0.0387(18) 0.067(2) 0.0016(15) 0.0034(13) -0.0027(12)

loop_
_atom_type_symbol
_atom_type_description
_atom_type_scat_dispersion_real
_atom_type_scat_dispersion_imag
_atom_type_scat_source
C C 0.0033 0.0016 'International Tables Vol C Tables 4.2.6.8 and 6.1.1.4'
H H 0 0 'International Tables Vol C Tables 4.2.6.8 and 6.1.1.4'
F F 0.0171 0.0103 'International Tables Vol C Tables 4.2.6.8 and 6.1.1.4'
N N 0.0061 0.0033 'International Tables Vol C Tables 4.2.6.8 and 6.1.1.4'

loop_
_geom_angle_atom_site_label_1
_geom_angle_atom_site_label_2
_geom_angle_atom_site_label_3
_geom_angle
C15 C14 H14 118.6
N2 C14 H14 118.6
N2 C14 C15 122.7(4)
C20 C15 C14 120.8(4)
C16 C15 C14 119.5(4)
C16 C15 C20 119.6(4)
C15 C20 H20 120.5
C19 C20 C15 119.1(4)
C19 C20 H20 120.5
C20 C19 C18 121.0(5)
F6 C19 C20 120.9(5)
F6 C19 C18 118.1(4)
C17 C18 C19 121.1(4)
F5 C18 C19 118.2(5)
F5 C18 C17 120.8(5)
C18 C17 H17 120.7
C18 C17 C16 118.6(5)
C16 C17 H17 120.7
C15 C16 C17 120.6(5)
C15 C16 H16 119.7
C17 C16 H16 119.7
C22 C21 N2 121.6(4)
C26 C21 C22 119.9(4)
C26 C21 N2 118.4(4)
C21 C22 H22 120.8
C23 C22 C21 118.3(4)
C23 C22 H22 120.8
C22 C23 C24 123.8(4)
F7 C23 C22 118.2(4)
F7 C23 C24 118.0(4)
C23 C24 H24 122.1
C25 C24 C23 115.8(4)
C25 C24 H24 122.1
C24 C25 C26 124.3(4)
F8 C25 C24 117.4(4)
F8 C25 C26 118.3(4)
C21 C26 H26 121.1
C25 C26 C21 117.8(4)
C25 C26 H26 121.1
C14 N2 C21 118.2(4)
C2B C1 H1B 118.6
N1 C1 H1B 118.6
N1 C1 H1A 118.6
N1 C1 C2B 122.8(4)
C7B C2B C1 120.5(4)
C3B C2B C1 119.5(4)
C3B C2B C7B 120.0(4)
C2B C7B H7B 120.7
C6B C7B C2B 118.6(4)
C6B C7B H7B 120.7
C7B C6B H6B 119.7
C7B C6B C5B 120.7(5)
C5B C6B H6B 119.7
C4B C5B C6B 121.4(4)
F1B C5B C6B 117.8(5)
F1B C5B C4B 120.8(4)
C5B C4B C3B 118.5(4)
F2B C4B C5B 109(3)
F2B C4B C3B 132(3)
C2B C3B H3B 119.6
C4B C3B C2B 120.8(4)
C4B C3B H3B 119.6
C9 C8 N1 122.0(4)
C13 C8 C9 119.6(4)
C13 C8 N1 118.4(4)
C8 C9 H9 120.9
C10 C9 C8 118.2(4)
C10 C9 H9 120.9
C9 C10 C11 124.4(4)
F3 C10 C9 118.6(4)
F3 C10 C11 117.1(4)
C10 C11 H11 122.4
C12 C11 C10 115.2(4)
C12 C11 H11 122.4
C13 C12 C11 123.5(4)
F4 C12 C11 117.8(4)
F4 C12 C13 118.7(4)
C8 C13 H13 120.5
C12 C13 C8 119.0(4)
C12 C13 H13 120.5
C1 N1 C8 117.8(4)

loop_
_geom_bond_atom_site_label_1
_geom_bond_atom_site_label_2
_geom_bond_distance
C14 H14 0.95
C14 C15 1.466(6)
C14 N2 1.272(6)
C15 C20 1.401(7)
C15 C16 1.391(7)
C20 H20 0.95
C20 C19 1.362(6)
C19 C18 1.384(7)
C19 F6 1.355(6)
C18 C17 1.371(8)
C18 F5 1.350(5)
C17 H17 0.95
C17 C16 1.391(7)
C16 H16 0.95
C21 C22 1.404(7)
C21 C26 1.392(7)
C21 N2 1.414(6)
C22 H22 0.95
C22 C23 1.375(6)
C23 C24 1.378(7)
C23 F7 1.360(6)
C24 H24 0.95
C24 C25 1.370(7)
C25 C26 1.385(6)
C25 F8 1.350(5)
C26 H26 0.95
C1 H1B 0.95
C1 H1A 0.95
C1 C2B 1.469(6)
C1 N1 1.271(6)
C2B C7B 1.398(7)
C2B C3B 1.397(6)
C7B H7B 0.95
C7B C6B 1.371(6)
C6B H6B 0.95
C6B C5B 1.389(7)
C5B C4B 1.370(8)
C5B F1B 1.351(5)
C4B C3B 1.380(7)
C4B F2B 1.15(5)
C3B H3B 0.95
C8 C9 1.397(7)
C8 C13 1.388(7)
C8 N1 1.421(6)
C9 H9 0.95
C9 C10 1.367(6)
C10 C11 1.384(7)
C10 F3 1.359(5)
C11 H11 0.95
C11 C12 1.378(7)
C12 C13 1.375(6)
C12 F4 1.354(5)
C13 H13 0.95
